data_7219223
loop_
_publ_author_name
'Cui, Yanhui'
'Wu, Jiang'
'Kirillov, Alexander M.'
'Gu, Jinzhong'
'dou, wei'

_publ_section_title
;
 Exploring 5-fluoronicotinic acid as a versatile building block for the
 generation of topologically diverse metal-organic and supramolecular Ni,
 Co, and Cd networks
;
_journal_name_full 'RSC Adv.'
_journal_paper_doi 10.1039/C4RA14534H
_journal_year 2015
_chemical_formula_sum 'C24 H18 Cd F2 N10 O4'
_chemical_formula_weight 660.88
_chemical_name_systematic
; 
 ? 
;
_space_group_IT_number 2
_symmetry_cell_setting triclinic
_symmetry_space_group_name_Hall '-P 1'
_symmetry_space_group_name_H-M 'P -1'
_atom_sites_solution_hydrogens geom
_atom_sites_solution_primary direct
_atom_sites_solution_secondary difmap
_audit_creation_method SHELXL-97
_audit_update_record
;
2014-10-22 deposited with the CCDC.
2015-01-05 downloaded from the CCDC.
;
_cell_angle_alpha 92.632(2)
_cell_angle_beta 94.015(2)
_cell_angle_gamma 94.544(2)
_cell_formula_units_Z 1
_cell_length_a 7.3743(4)
_cell_length_b 8.4333(5)
_cell_length_c 10.3961(5)
_cell_measurement_temperature 293(2)
_cell_volume 642.05(6)
_computing_cell_refinement 'Bruker SAINT'
_computing_data_collection 'Bruker APEX2'
_computing_data_reduction 'Bruker SAINT'
_computing_molecular_graphics 'Bruker SHELXTL'
_computing_publication_material 'Bruker SHELXTL'
_computing_structure_refinement 'SHELXL-97 (Sheldrick, 2008)'
_computing_structure_solution 'SHELXS-97 (Sheldrick, 2008)'
_diffrn_ambient_temperature 293(2)
_diffrn_measured_fraction_theta_full 0.985
_diffrn_measured_fraction_theta_max 0.985
_diffrn_measurement_device_type 'Bruker APEX-II CCD'
_diffrn_measurement_method '\f and \w scans'
_diffrn_radiation_monochromator graphite
_diffrn_radiation_source 'fine-focus sealed tube'
_diffrn_radiation_type MoK\a
_diffrn_radiation_wavelength 0.71073
_diffrn_reflns_av_R_equivalents 0.0186
_diffrn_reflns_av_sigmaI/netI 0.0285
_diffrn_reflns_limit_h_max 8
_diffrn_reflns_limit_h_min -8
_diffrn_reflns_limit_k_max 10
_diffrn_reflns_limit_k_min -8
_diffrn_reflns_limit_l_max 12
_diffrn_reflns_limit_l_min -12
_diffrn_reflns_number 3262
_diffrn_reflns_theta_full 25.09
_diffrn_reflns_theta_max 25.09
_diffrn_reflns_theta_min 1.97
_exptl_absorpt_coefficient_mu 0.918
_exptl_absorpt_correction_T_max 0.8097
_exptl_absorpt_correction_T_min 0.7831
_exptl_absorpt_correction_type multi-scan
_exptl_crystal_colour colourless
_exptl_crystal_density_diffrn 1.709
_exptl_crystal_density_method 'not measured'
_exptl_crystal_description block
_exptl_crystal_F_000 330
_exptl_crystal_size_max 0.28
_exptl_crystal_size_mid 0.26
_exptl_crystal_size_min 0.24
_refine_diff_density_max 0.260
_refine_diff_density_min -0.762
_refine_diff_density_rms 0.103
_refine_ls_extinction_method none
_refine_ls_goodness_of_fit_ref 1.062
_refine_ls_hydrogen_treatment mixed
_refine_ls_matrix_type full
_refine_ls_number_parameters 195
_refine_ls_number_reflns 2243
_refine_ls_number_restraints 0
_refine_ls_restrained_S_all 1.062
_refine_ls_R_factor_all 0.0251
_refine_ls_R_factor_gt 0.0240
_refine_ls_shift/su_max 0.000
_refine_ls_shift/su_mean 0.000
_refine_ls_structure_factor_coef Fsqd
_refine_ls_weighting_details 'calc w=1/[\s^2^(Fo^2^)+(0.0347P)^2^+0.2837P] where P=(Fo^2^+2Fc^2^)/3'
_refine_ls_weighting_scheme calc
_refine_ls_wR_factor_gt 0.0622
_refine_ls_wR_factor_ref 0.0636
_reflns_number_gt 2190
_reflns_number_total 2243
_reflns_threshold_expression >2sigma(I)
_cod_data_source_file c4ra14534h2.cif
_cod_data_source_block p1
_cod_depositor_comments
;
The following automatic conversions were performed:

'_symmetry_cell_setting' value 'Triclinic' changed to 'triclinic'
according to
/usr/data/users/saulius/crontab/automatic-downloads/rss-feeds/RSC/lib/dictionaries/cif_core.dic
dictionary named 'cif_core.dic' version 2.4.2 from 2011-04-26.

Automatic conversion script
Id: cif_fix_values 2935 2014-11-11 08:27:57Z andrius 
;
_cod_original_sg_symbol_H-M P-1
_cod_database_code 7219223

loop_
_symmetry_equiv_pos_as_xyz
'x, y, z'
'-x, -y, -z'

loop_
_atom_site_label
_atom_site_type_symbol
_atom_site_fract_x
_atom_site_fract_y
_atom_site_fract_z
_atom_site_U_iso_or_equiv
_atom_site_adp_type
_atom_site_occupancy
_atom_site_symmetry_multiplicity
_atom_site_calc_flag
_atom_site_refinement_flags
Cd1 Cd 1.0000 0.5000 0.0000 0.03661(10) Uani 1 2 d S
O1 O 1.1832(2) 0.7090(2) 0.13395(16) 0.0443(4) Uani 1 1 d .
O2 O 1.2861(3) 0.6884(3) 0.33829(19) 0.0679(6) Uani 1 1 d .
N1 N 0.7780(3) 0.9854(3) 0.2539(2) 0.0542(6) Uani 1 1 d .
N2 N 0.8190(2) 0.4615(2) 0.16949(17) 0.0327(4) Uani 1 1 d .
N3 N 0.5814(3) 0.5362(2) 0.26704(18) 0.0359(4) Uani 1 1 d .
N4 N 0.7711(2) 0.6656(2) -0.03263(17) 0.0343(4) Uani 1 1 d .
N5 N 0.5099(3) 0.7394(2) 0.02973(18) 0.0331(4) Uani 1 1 d .
F1 F 0.7256(3) 0.8308(3) 0.56394(19) 0.0918(7) Uani 1 1 d .
C1 C 1.1738(3) 0.7285(3) 0.2546(2) 0.0396(5) Uani 1 1 d .
C2 C 1.0118(3) 0.8087(3) 0.2990(2) 0.0352(5) Uani 1 1 d .
C3 C 0.9227(3) 0.9113(3) 0.2210(2) 0.0422(5) Uani 1 1 d .
H3 H 0.9663 0.9298 0.1408 0.051 Uiso 1 1 calc R
C4 C 0.7164(4) 0.9562(3) 0.3683(3) 0.0570(7) Uani 1 1 d .
H4 H 0.6148 1.0051 0.3933 0.068 Uiso 1 1 calc R
C5 C 0.7973(4) 0.8570(3) 0.4497(3) 0.0522(6) Uani 1 1 d .
C6 C 0.9475(4) 0.7813(3) 0.4180(2) 0.0453(6) Uani 1 1 d .
H6 H 1.0034 0.7144 0.4743 0.054 Uiso 1 1 calc R
C7 C 0.8108(3) 0.3875(3) 0.2834(2) 0.0403(5) Uani 1 1 d .
H7 H 0.8926 0.3173 0.3143 0.048 Uiso 1 1 calc R
C8 C 0.6651(3) 0.4321(3) 0.3445(2) 0.0425(5) Uani 1 1 d .
H8 H 0.6289 0.3988 0.4235 0.051 Uiso 1 1 calc R
C9 C 0.6788(3) 0.5504(2) 0.16341(19) 0.0288(4) Uani 1 1 d .
C10 C 0.6492(3) 0.6508(2) 0.05476(19) 0.0284(4) Uani 1 1 d .
C11 C 0.5420(3) 0.8155(3) -0.0811(2) 0.0393(5) Uani 1 1 d .
H11 H 0.4680 0.8847 -0.1225 0.047 Uiso 1 1 calc R
C12 C 0.7033(3) 0.7694(3) -0.1183(2) 0.0399(5) Uani 1 1 d .
H12 H 0.7595 0.8031 -0.1907 0.048 Uiso 1 1 calc R
H1 H 0.480(4) 0.591(3) 0.281(3) 0.054(8) Uiso 1 1 d .
H2 H 0.413(4) 0.729(3) 0.068(3) 0.050(8) Uiso 1 1 d .

loop_
_atom_site_aniso_label
_atom_site_aniso_U_11
_atom_site_aniso_U_22
_atom_site_aniso_U_33
_atom_site_aniso_U_23
_atom_site_aniso_U_13
_atom_site_aniso_U_12
Cd1 0.02600(14) 0.05303(16) 0.03244(14) 0.00191(10) 0.00271(9) 0.01331(9)
O1 0.0314(8) 0.0630(10) 0.0384(9) -0.0065(7) 0.0069(7) 0.0047(7)
O2 0.0507(12) 0.1104(17) 0.0474(11) 0.0008(11) -0.0008(9) 0.0418(12)
N1 0.0535(14) 0.0477(12) 0.0634(15) 0.0024(10) 0.0016(11) 0.0199(10)
N2 0.0290(9) 0.0378(9) 0.0319(9) 0.0033(7) -0.0005(7) 0.0086(7)
N3 0.0316(10) 0.0446(10) 0.0328(9) 0.0049(8) 0.0050(7) 0.0080(8)
N4 0.0292(9) 0.0426(10) 0.0317(9) 0.0055(8) 0.0017(7) 0.0067(7)
N5 0.0263(9) 0.0375(9) 0.0359(10) 0.0027(7) 0.0003(8) 0.0078(7)
F1 0.0917(16) 0.1355(19) 0.0570(11) 0.0098(11) 0.0403(11) 0.0308(14)
C1 0.0294(11) 0.0500(13) 0.0397(12) -0.0029(10) 0.0026(9) 0.0078(10)
C2 0.0282(11) 0.0406(11) 0.0359(11) -0.0061(9) 0.0001(9) 0.0030(9)
C3 0.0436(13) 0.0404(12) 0.0428(13) 0.0011(10) 0.0031(10) 0.0044(10)
C4 0.0453(15) 0.0610(16) 0.0669(19) -0.0087(14) 0.0104(13) 0.0194(13)
C5 0.0492(15) 0.0653(16) 0.0433(14) -0.0068(12) 0.0154(11) 0.0061(12)
C6 0.0437(14) 0.0577(14) 0.0347(12) -0.0004(10) -0.0011(10) 0.0102(11)
C7 0.0427(13) 0.0427(12) 0.0364(12) 0.0089(9) -0.0041(10) 0.0122(10)
C8 0.0452(13) 0.0513(13) 0.0327(11) 0.0116(10) 0.0044(10) 0.0070(10)
C9 0.0255(10) 0.0329(10) 0.0272(10) 0.0003(8) -0.0016(8) 0.0023(8)
C10 0.0241(10) 0.0313(10) 0.0291(10) -0.0002(8) -0.0027(8) 0.0034(8)
C11 0.0388(12) 0.0404(11) 0.0390(12) 0.0078(9) -0.0058(9) 0.0102(9)
C12 0.0402(13) 0.0467(12) 0.0339(11) 0.0102(9) 0.0018(9) 0.0055(10)

loop_
_atom_type_symbol
_atom_type_description
_atom_type_scat_dispersion_real
_atom_type_scat_dispersion_imag
_atom_type_scat_source
C C 0.0033 0.0016 'International Tables Vol C Tables 4.2.6.8 and 6.1.1.4'
H H 0.0000 0.0000 'International Tables Vol C Tables 4.2.6.8 and 6.1.1.4'
Cd Cd -0.8075 1.2024 'International Tables Vol C Tables 4.2.6.8 and 6.1.1.4'
N N 0.0061 0.0033 'International Tables Vol C Tables 4.2.6.8 and 6.1.1.4'
O O 0.0106 0.0060 'International Tables Vol C Tables 4.2.6.8 and 6.1.1.4'
F F 0.0171 0.0103 'International Tables Vol C Tables 4.2.6.8 and 6.1.1.4'

loop_
_geom_angle_atom_site_label_1
_geom_angle_atom_site_label_2
_geom_angle_atom_site_label_3
_geom_angle
_geom_angle_site_symmetry_1
_geom_angle_site_symmetry_3
N4 Cd1 N4 180.0 . 2_765
N4 Cd1 N2 75.02(6) . .
N4 Cd1 N2 104.98(6) 2_765 .
N4 Cd1 N2 104.98(6) . 2_765
N4 Cd1 N2 75.02(6) 2_765 2_765
N2 Cd1 N2 180.0 . 2_765
N4 Cd1 O1 89.29(6) . 2_765
N4 Cd1 O1 90.71(6) 2_765 2_765
N2 Cd1 O1 91.44(6) . 2_765
N2 Cd1 O1 88.56(6) 2_765 2_765
N4 Cd1 O1 90.71(6) . .
N4 Cd1 O1 89.29(6) 2_765 .
N2 Cd1 O1 88.56(6) . .
N2 Cd1 O1 91.44(6) 2_765 .
O1 Cd1 O1 180.0 2_765 .
C1 O1 Cd1 123.52(15) . .
C4 N1 C3 117.2(2) . .
C9 N2 C7 105.51(18) . .
C9 N2 Cd1 111.92(13) . .
C7 N2 Cd1 142.27(15) . .
C9 N3 C8 106.69(19) . .
C9 N3 H1 124.3(18) . .
C8 N3 H1 129.0(19) . .
C10 N4 C12 105.17(18) . .
C10 N4 Cd1 112.12(13) . .
C12 N4 Cd1 142.42(15) . .
C10 N5 C11 107.23(19) . .
C10 N5 H2 122(2) . .
C11 N5 H2 129(2) . .
O2 C1 O1 125.6(2) . .
O2 C1 C2 117.7(2) . .
O1 C1 C2 116.7(2) . .
C6 C2 C3 118.1(2) . .
C6 C2 C1 120.9(2) . .
C3 C2 C1 121.0(2) . .
N1 C3 C2 124.0(2) . .
N1 C3 H3 118.0 . .
C2 C3 H3 118.0 . .
N1 C4 C5 122.0(3) . .
N1 C4 H4 119.0 . .
C5 C4 H4 119.0 . .
F1 C5 C4 118.8(3) . .
F1 C5 C6 119.5(3) . .
C4 C5 C6 121.6(3) . .
C5 C6 C2 117.1(2) . .
C5 C6 H6 121.4 . .
C2 C6 H6 121.4 . .
C8 C7 N2 109.6(2) . .
C8 C7 H7 125.2 . .
N2 C7 H7 125.2 . .
C7 C8 N3 106.6(2) . .
C7 C8 H8 126.7 . .
N3 C8 H8 126.7 . .
N2 C9 N3 111.66(18) . .
N2 C9 C10 120.26(18) . .
N3 C9 C10 128.06(19) . .
N4 C10 N5 111.68(18) . .
N4 C10 C9 120.38(18) . .
N5 C10 C9 127.91(19) . .
C12 C11 N5 106.20(19) . .
C12 C11 H11 126.9 . .
N5 C11 H11 126.9 . .
C11 C12 N4 109.7(2) . .
C11 C12 H12 125.1 . .
N4 C12 H12 125.1 . .

loop_
_geom_bond_atom_site_label_1
_geom_bond_atom_site_label_2
_geom_bond_distance
_geom_bond_site_symmetry_2
Cd1 N4 2.2915(18) .
Cd1 N4 2.2915(18) 2_765
Cd1 N2 2.3031(18) .
Cd1 N2 2.3031(18) 2_765
Cd1 O1 2.4503(16) 2_765
Cd1 O1 2.4503(16) .
O1 C1 1.265(3) .
O2 C1 1.236(3) .
N1 C4 1.328(4) .
N1 C3 1.335(3) .
N2 C9 1.324(3) .
N2 C7 1.367(3) .
N3 C9 1.341(3) .
N3 C8 1.371(3) .
N3 H1 0.92(3) .
N4 C10 1.325(3) .
N4 C12 1.374(3) .
N5 C10 1.336(3) .
N5 C11 1.370(3) .
N5 H2 0.85(3) .
F1 C5 1.353(3) .
C1 C2 1.508(3) .
C2 C6 1.378(3) .
C2 C3 1.385(3) .
C3 H3 0.9300 .
C4 C5 1.359(4) .
C4 H4 0.9300 .
C5 C6 1.374(4) .
C6 H6 0.9300 .
C7 C8 1.355(4) .
C7 H7 0.9300 .
C8 H8 0.9300 .
C9 C10 1.457(3) .
C11 C12 1.356(3) .
C11 H11 0.9300 .
C12 H12 0.9300 .

loop_
_geom_hbond_atom_site_label_D
_geom_hbond_atom_site_label_H
_geom_hbond_atom_site_label_A
_geom_hbond_distance_DH
_geom_hbond_distance_HA
_geom_hbond_distance_DA
_geom_hbond_angle_DHA
_geom_hbond_site_symmetry_A
N3 H1 O2 0.92(3) 1.83(3) 2.743(3) 170(3) 1_455
N5 H2 O1 0.85(3) 1.87(3) 2.709(3) 173(3) 1_455

loop_
_geom_torsion_atom_site_label_1
_geom_torsion_atom_site_label_2
_geom_torsion_atom_site_label_3
_geom_torsion_atom_site_label_4
_geom_torsion
_geom_torsion_site_symmetry_1
N4 Cd1 O1 C1 89.09(18) .
N4 Cd1 O1 C1 -90.91(18) 2_765
N2 Cd1 O1 C1 14.10(18) .
N2 Cd1 O1 C1 -165.90(18) 2_765
O1 Cd1 O1 C1 -180(41) 2_765
N4 Cd1 N2 C9 0.15(13) .
N4 Cd1 N2 C9 -179.85(13) 2_765
N2 Cd1 N2 C9 -11(20) 2_765
O1 Cd1 N2 C9 -88.74(14) 2_765
O1 Cd1 N2 C9 91.26(14) .
N4 Cd1 N2 C7 -172.3(3) .
N4 Cd1 N2 C7 7.7(3) 2_765
N2 Cd1 N2 C7 176(20) 2_765
O1 Cd1 N2 C7 98.8(2) 2_765
O1 Cd1 N2 C7 -81.2(2) .
N4 Cd1 N4 C10 3(14) 2_765
N2 Cd1 N4 C10 -3.17(13) .
N2 Cd1 N4 C10 176.83(13) 2_765
O1 Cd1 N4 C10 88.51(14) 2_765
O1 Cd1 N4 C10 -91.49(14) .
N4 Cd1 N4 C12 -169(14) 2_765
N2 Cd1 N4 C12 -175.7(3) .
N2 Cd1 N4 C12 4.3(3) 2_765
O1 Cd1 N4 C12 -84.0(2) 2_765
O1 Cd1 N4 C12 96.0(2) .
Cd1 O1 C1 O2 103.2(3) .
Cd1 O1 C1 C2 -77.2(2) .
O2 C1 C2 C6 -26.4(3) .
O1 C1 C2 C6 154.0(2) .
O2 C1 C2 C3 153.9(2) .
O1 C1 C2 C3 -25.7(3) .
C4 N1 C3 C2 -0.8(4) .
C6 C2 C3 N1 -0.1(4) .
C1 C2 C3 N1 179.6(2) .
C3 N1 C4 C5 0.8(4) .
N1 C4 C5 F1 -179.0(3) .
N1 C4 C5 C6 -0.1(5) .
F1 C5 C6 C2 178.2(2) .
C4 C5 C6 C2 -0.8(4) .
C3 C2 C6 C5 0.8(3) .
C1 C2 C6 C5 -178.9(2) .
C9 N2 C7 C8 0.2(3) .
Cd1 N2 C7 C8 172.98(18) .
N2 C7 C8 N3 -0.1(3) .
C9 N3 C8 C7 -0.1(3) .
C7 N2 C9 N3 -0.3(2) .
Cd1 N2 C9 N3 -175.53(13) .
C7 N2 C9 C10 178.04(18) .
Cd1 N2 C9 C10 2.8(2) .
C8 N3 C9 N2 0.3(2) .
C8 N3 C9 C10 -177.9(2) .
C12 N4 C10 N5 -0.3(2) .
Cd1 N4 C10 N5 -175.60(13) .
C12 N4 C10 C9 -178.83(18) .
Cd1 N4 C10 C9 5.9(2) .
C11 N5 C10 N4 0.5(2) .
C11 N5 C10 C9 178.86(19) .
N2 C9 C10 N4 -6.2(3) .
N3 C9 C10 N4 171.8(2) .
N2 C9 C10 N5 175.51(19) .
N3 C9 C10 N5 -6.4(3) .
C10 N5 C11 C12 -0.4(2) .
N5 C11 C12 N4 0.3(3) .
C10 N4 C12 C11 0.0(3) .
Cd1 N4 C12 C11 172.85(17) .
